data_7241437
loop_
_publ_author_name
'Sava, Alexandru'
'Kegyes, Krisztina T.'
'Popu\,s, Bianca T.'
'Dan, Bernadette C.'
'Silvestru, Cristian'
'Ra\,t, Ciprian I.'

_publ_section_title
;
 Halogen bonding between entirely negative fluorine atoms? Evidence from
 the crystal packing of some gold(i) and gold(iii) complexes with
 extensively fluorinated m-terphenyl ligands and triphenylphosphane
;
_journal_name_full CrystEngComm
_journal_paper_doi 10.1039/D0CE00671H
_journal_year 2020
_chemical_formula_moiety 'C42 H17 Au Cl2 F15 P, C H Cl3'
_chemical_formula_sum 'C43 H18 Au Cl5 F15 P'
_chemical_formula_weight 1224.76
_space_group_crystal_system monoclinic
_space_group_IT_number 14
_space_group_name_Hall '-P 2yn'
_space_group_name_H-M_alt 'P 1 21/n 1'
_atom_sites_solution_hydrogens geom
_audit_creation_method SHELXL-2018/3
_audit_update_record
;
2020-02-04 deposited with the CCDC.	2020-11-25 downloaded from the CCDC.
;
_cell_angle_alpha 90
_cell_angle_beta 99.761(3)
_cell_angle_gamma 90
_cell_formula_units_Z 4
_cell_length_a 14.723(2)
_cell_length_b 12.1740(18)
_cell_length_c 24.203(4)
_cell_measurement_reflns_used 5684
_cell_measurement_temperature 295(2)
_cell_measurement_theta_max 20.57
_cell_measurement_theta_min 2.26
_cell_volume 4275.3(11)
_computing_cell_refinement 'Bruker SMART'
_computing_data_collection 'Bruker SMART'
_computing_data_reduction 'Bruker SAINT'
_computing_molecular_graphics 'Diamond (Brandenburg, 2009)'
_computing_publication_material
;
WinGX publication routines (Farrugia, 1999)
;
_computing_structure_refinement 'SHELXL-2018/3 (Sheldrick, 2018)'
_computing_structure_solution 'Bruker SHELXTL'
_diffrn_ambient_temperature 295(2)
_diffrn_measured_fraction_theta_full 1.000
_diffrn_measured_fraction_theta_max 1.000
_diffrn_measurement_device_type 'CCD area detector'
_diffrn_measurement_method 'phi and omega scans'
_diffrn_radiation_monochromator graphite
_diffrn_radiation_source 'sealed tube'
_diffrn_radiation_type MoK\a
_diffrn_radiation_wavelength 0.71073
_diffrn_reflns_av_R_equivalents 0.0876
_diffrn_reflns_av_unetI/netI 0.0860
_diffrn_reflns_Laue_measured_fraction_full 1.000
_diffrn_reflns_Laue_measured_fraction_max 1.000
_diffrn_reflns_limit_h_max 17
_diffrn_reflns_limit_h_min -17
_diffrn_reflns_limit_k_max 14
_diffrn_reflns_limit_k_min -14
_diffrn_reflns_limit_l_max 28
_diffrn_reflns_limit_l_min -28
_diffrn_reflns_number 41023
_diffrn_reflns_point_group_measured_fraction_full 1.000
_diffrn_reflns_point_group_measured_fraction_max 1.000
_diffrn_reflns_theta_full 25.148
_diffrn_reflns_theta_max 25.148
_diffrn_reflns_theta_min 1.514
_exptl_absorpt_coefficient_mu 3.890
_exptl_absorpt_correction_T_max 0.741
_exptl_absorpt_correction_T_min 0.292
_exptl_absorpt_correction_type multi-scan
_exptl_absorpt_process_details 'Bruker, 2001.'
_exptl_crystal_colour colourless
_exptl_crystal_density_diffrn 1.903
_exptl_crystal_description block
_exptl_crystal_F_000 2360
_exptl_crystal_size_max 0.420
_exptl_crystal_size_mid 0.200
_exptl_crystal_size_min 0.082
_refine_diff_density_max 0.970
_refine_diff_density_min -0.924
_refine_diff_density_rms 0.106
_refine_ls_extinction_method none
_refine_ls_goodness_of_fit_ref 0.999
_refine_ls_hydrogen_treatment constr
_refine_ls_matrix_type full
_refine_ls_number_parameters 586
_refine_ls_number_reflns 7654
_refine_ls_number_restraints 0
_refine_ls_restrained_S_all 0.999
_refine_ls_R_factor_all 0.0489
_refine_ls_R_factor_gt 0.0392
_refine_ls_shift/su_max 0.001
_refine_ls_shift/su_mean 0.000
_refine_ls_structure_factor_coef Fsqd
_refine_ls_weighting_details 'w=1/[\s^2^(Fo^2^)] where P=(Fo^2^+2Fc^2^)/3'
_refine_ls_weighting_scheme calc
_refine_ls_wR_factor_gt 0.0935
_refine_ls_wR_factor_ref 0.0976
_reflns_Friedel_coverage 0.000
_reflns_number_gt 6554
_reflns_number_total 7654
_reflns_threshold_expression 'I > 2\s(I)'
_cod_data_source_file d0ce00671h2.cif
_cod_data_source_block 300alb
_cod_original_cell_volume 4275.2(11)
_cod_original_sg_symbol_H-M 'P 21/n'
_cod_database_code 7241437
_shelx_shelxl_version_number 2018/3
_shelx_space_group_comment
;
The symmetry employed for this shelxl refinement is uniquely defined
by the following loop, which should always be used as a source of
symmetry information in preference to the above space-group names.
They are only intended as comments.
;
_shelx_estimated_absorpt_t_min 0.292
_shelx_estimated_absorpt_t_max 0.741

loop_
_space_group_symop_operation_xyz
'x, y, z'
'-x+1/2, y+1/2, -z+1/2'
'-x, -y, -z'
'x-1/2, -y-1/2, z-1/2'

loop_
_atom_site_label
_atom_site_type_symbol
_atom_site_fract_x
_atom_site_fract_y
_atom_site_fract_z
_atom_site_U_iso_or_equiv
_atom_site_adp_type
_atom_site_occupancy
_atom_site_site_symmetry_order
_atom_site_calc_flag
_atom_site_refinement_flags_posn
_atom_site_refinement_flags_adp
_atom_site_refinement_flags_occupancy
_atom_site_disorder_assembly
_atom_site_disorder_group
Au1 Au 0.23956(2) 0.32808(2) 0.46589(2) 0.02850(8) Uani 1 1 d . . . . .
Cl1 Cl 0.36779(9) 0.25313(12) 0.52505(6) 0.0457(3) Uani 1 1 d . . . . .
Cl2 Cl 0.18202(10) 0.38427(12) 0.54512(5) 0.0449(3) Uani 1 1 d . . . . .
Cl3 Cl 0.25233(15) 0.03087(16) 0.60154(8) 0.0829(6) Uani 1 1 d . . . . .
Cl4 Cl 0.1509(2) 0.17531(19) 0.66168(13) 0.1098(9) Uani 1 1 d . . . . .
Cl5 Cl 0.34805(19) 0.18018(18) 0.68210(10) 0.0984(7) Uani 1 1 d . . . . .
P1 P 0.31195(9) 0.28708(11) 0.38953(6) 0.0321(3) Uani 1 1 d . . . . .
F1 F 0.2782(2) 0.5664(3) 0.39552(14) 0.0516(8) Uani 1 1 d . . . . .
F2 F 0.3875(2) 0.7074(3) 0.46093(19) 0.0716(11) Uani 1 1 d . . . . .
F3 F 0.3269(3) 0.8041(3) 0.54944(18) 0.0761(12) Uani 1 1 d . . . . .
F4 F 0.1562(3) 0.7583(3) 0.57041(15) 0.0721(11) Uani 1 1 d . . . . .
F5 F 0.0507(2) 0.6093(3) 0.50776(15) 0.0569(9) Uani 1 1 d . . . . .
F6 F 0.0441(3) 0.1727(2) 0.29437(13) 0.0525(9) Uani 1 1 d . . . . .
F7 F 0.0643(3) -0.0451(3) 0.29977(16) 0.0815(13) Uani 1 1 d . . . . .
F8 F 0.0894(3) -0.1499(3) 0.40001(19) 0.0838(14) Uani 1 1 d . . . . .
F9 F 0.0921(3) -0.0329(3) 0.49521(16) 0.0687(11) Uani 1 1 d . . . . .
F10 F 0.0712(3) 0.1854(2) 0.49104(14) 0.0543(9) Uani 1 1 d . . . . .
F11 F -0.0053(3) 0.6150(4) 0.26228(18) 0.0827(12) Uani 1 1 d . . . . .
F12 F -0.1400(4) 0.7030(4) 0.1872(2) 0.1164(18) Uani 1 1 d . . . . .
F13 F -0.3185(4) 0.6526(5) 0.1903(2) 0.122(2) Uani 1 1 d . . . . .
F14 F -0.3597(3) 0.5079(5) 0.26702(19) 0.1158(19) Uani 1 1 d . . . . .
F15 F -0.2252(2) 0.4198(4) 0.34318(18) 0.0782(12) Uani 1 1 d . . . . .
C1 C 0.2444(4) 0.2843(5) 0.3193(2) 0.0406(13) Uani 1 1 d . . . . .
C2 C 0.1906(4) 0.3732(5) 0.2984(2) 0.0439(14) Uani 1 1 d . . . . .
H2 H 0.183026 0.431722 0.321934 0.053 Uiso 1 1 calc R U . . .
C3 C 0.1480(5) 0.3758(6) 0.2430(3) 0.0617(18) Uani 1 1 d . . . . .
H3 H 0.112244 0.435808 0.229054 0.074 Uiso 1 1 calc R U . . .
C4 C 0.1593(6) 0.2876(7) 0.2083(3) 0.079(2) Uani 1 1 d . . . . .
H4 H 0.130869 0.288729 0.170935 0.095 Uiso 1 1 calc R U . . .
C5 C 0.2114(6) 0.1999(7) 0.2286(3) 0.081(2) Uani 1 1 d . . . . .
H5 H 0.218066 0.141091 0.205054 0.098 Uiso 1 1 calc R U . . .
C6 C 0.2550(5) 0.1971(5) 0.2841(3) 0.0604(18) Uani 1 1 d . . . . .
H6 H 0.291019 0.137015 0.297701 0.072 Uiso 1 1 calc R U . . .
C7 C 0.3659(4) 0.1531(4) 0.4003(2) 0.0375(13) Uani 1 1 d . . . . .
C8 C 0.3181(5) 0.0676(5) 0.4194(3) 0.0620(18) Uani 1 1 d . . . . .
H8 H 0.258353 0.078560 0.425990 0.074 Uiso 1 1 calc R U . . .
C9 C 0.3585(6) -0.0328(6) 0.4285(4) 0.085(3) Uani 1 1 d . . . . .
H9 H 0.326351 -0.090193 0.441658 0.103 Uiso 1 1 calc R U . . .
C10 C 0.4451(6) -0.0496(6) 0.4186(4) 0.079(2) Uani 1 1 d . . . . .
H10 H 0.472411 -0.118195 0.425617 0.095 Uiso 1 1 calc R U . . .
C11 C 0.4918(5) 0.0317(6) 0.3988(4) 0.090(3) Uani 1 1 d . . . . .
H11 H 0.550589 0.018880 0.391068 0.108 Uiso 1 1 calc R U . . .
C12 C 0.4522(4) 0.1352(5) 0.3898(3) 0.0651(19) Uani 1 1 d . . . . .
H12 H 0.484938 0.192097 0.376672 0.078 Uiso 1 1 calc R U . . .
C13 C 0.4042(4) 0.3837(4) 0.3856(2) 0.0363(12) Uani 1 1 d . . . . .
C14 C 0.4704(4) 0.4056(5) 0.4325(3) 0.0535(16) Uani 1 1 d . . . . .
H14 H 0.465927 0.372177 0.466469 0.064 Uiso 1 1 calc R U . . .
C15 C 0.5420(4) 0.4757(5) 0.4294(3) 0.0582(17) Uani 1 1 d . . . . .
H15 H 0.587158 0.487098 0.460688 0.070 Uiso 1 1 calc R U . . .
C16 C 0.5471(5) 0.5288(6) 0.3805(3) 0.0645(18) Uani 1 1 d . . . . .
H16 H 0.594814 0.578061 0.378824 0.077 Uiso 1 1 calc R U . . .
C17 C 0.4821(5) 0.5101(6) 0.3337(3) 0.069(2) Uani 1 1 d . . . . .
H17 H 0.485741 0.546684 0.300388 0.083 Uiso 1 1 calc R U . . .
C18 C 0.4124(5) 0.4378(6) 0.3360(3) 0.0604(18) Uani 1 1 d . . . . .
H18 H 0.369358 0.424358 0.303896 0.072 Uiso 1 1 calc R U . . .
C19 C 0.1202(3) 0.3848(4) 0.41865(18) 0.0264(10) Uani 1 1 d . . . . .
C20 C 0.1027(3) 0.4980(4) 0.4159(2) 0.0314(11) Uani 1 1 d . . . . .
C21 C 0.0259(4) 0.5378(4) 0.3807(2) 0.0389(13) Uani 1 1 d . . . . .
H21 H 0.014995 0.613122 0.379061 0.047 Uiso 1 1 calc R U . . .
C22 C -0.0354(4) 0.4679(4) 0.3476(2) 0.0377(12) Uani 1 1 d . . . . .
C23 C -0.0214(3) 0.3558(4) 0.3538(2) 0.0344(12) Uani 1 1 d . . . . .
H23 H -0.064025 0.308211 0.333604 0.041 Uiso 1 1 calc R U . . .
C24 C 0.0543(3) 0.3117(4) 0.3893(2) 0.0301(11) Uani 1 1 d . . . . .
C25 C 0.1616(3) 0.5794(4) 0.4509(2) 0.0293(11) Uani 1 1 d . . . . .
C26 C 0.2475(4) 0.6103(4) 0.4406(2) 0.0363(12) Uani 1 1 d . . . . .
C27 C 0.3041(4) 0.6834(4) 0.4729(3) 0.0454(15) Uani 1 1 d . . . . .
C28 C 0.2742(4) 0.7323(5) 0.5172(3) 0.0502(15) Uani 1 1 d . . . . .
C29 C 0.1880(4) 0.7073(5) 0.5283(2) 0.0456(14) Uani 1 1 d . . . . .
C30 C 0.1327(4) 0.6324(4) 0.4953(2) 0.0388(13) Uani 1 1 d . . . . .
C31 C 0.0633(4) 0.1903(4) 0.3927(2) 0.0339(12) Uani 1 1 d . . . . .
C32 C 0.0574(4) 0.1259(4) 0.3452(2) 0.0398(13) Uani 1 1 d . . . . .
C33 C 0.0665(4) 0.0135(5) 0.3469(3) 0.0486(14) Uani 1 1 d . . . . .
C34 C 0.0796(4) -0.0402(5) 0.3976(3) 0.0551(16) Uani 1 1 d . . . . .
C35 C 0.0815(4) 0.0186(5) 0.4458(3) 0.0482(15) Uani 1 1 d . . . . .
C36 C 0.0726(4) 0.1327(4) 0.4427(2) 0.0353(12) Uani 1 1 d . . . . .
C37 C -0.1113(4) 0.5152(5) 0.3058(2) 0.0460(14) Uani 1 1 d . . . . .
C38 C -0.0921(5) 0.5889(5) 0.2652(3) 0.0600(18) Uani 1 1 d . . . . .
C39 C -0.1604(6) 0.6342(7) 0.2262(3) 0.073(2) Uani 1 1 d . . . . .
C40 C -0.2493(6) 0.6076(7) 0.2276(3) 0.082(3) Uani 1 1 d . . . . .
C41 C -0.2727(5) 0.5354(7) 0.2662(3) 0.073(2) Uani 1 1 d . . . . .
C42 C -0.2020(4) 0.4898(6) 0.3050(3) 0.0554(17) Uani 1 1 d . . . . .
C43 C 0.2499(5) 0.1596(5) 0.6317(3) 0.0634(19) Uani 1 1 d . . . . .
H43 H 0.248961 0.215167 0.602285 0.076 Uiso 1 1 calc R U . . .

loop_
_atom_site_aniso_label
_atom_site_aniso_U_11
_atom_site_aniso_U_22
_atom_site_aniso_U_33
_atom_site_aniso_U_23
_atom_site_aniso_U_13
_atom_site_aniso_U_12
Au1 0.02827(13) 0.02917(13) 0.02659(13) 0.00142(8) 0.00042(8) 0.00209(8)
Cl1 0.0373(7) 0.0576(9) 0.0393(8) 0.0110(6) -0.0015(6) 0.0091(6)
Cl2 0.0550(9) 0.0471(8) 0.0332(7) 0.0009(6) 0.0094(6) 0.0108(7)
Cl3 0.0997(15) 0.0719(12) 0.0755(13) -0.0162(10) 0.0104(11) 0.0066(11)
Cl4 0.115(2) 0.1059(19) 0.122(2) 0.0031(14) 0.0592(17) 0.0272(14)
Cl5 0.121(2) 0.0927(16) 0.0745(15) 0.0034(11) -0.0042(14) -0.0166(12)
P1 0.0310(7) 0.0333(7) 0.0317(7) -0.0009(6) 0.0041(6) 0.0021(6)
F1 0.057(2) 0.0454(19) 0.058(2) -0.0066(16) 0.0257(17) -0.0021(16)
F2 0.044(2) 0.058(2) 0.115(3) -0.004(2) 0.019(2) -0.0151(18)
F3 0.078(3) 0.064(2) 0.079(3) -0.025(2) -0.008(2) -0.024(2)
F4 0.109(3) 0.059(2) 0.054(2) -0.0306(18) 0.030(2) -0.019(2)
F5 0.046(2) 0.060(2) 0.070(2) -0.0197(18) 0.0246(17) -0.0056(16)
F6 0.072(2) 0.046(2) 0.0358(19) -0.0052(14) -0.0006(17) 0.0007(16)
F7 0.132(4) 0.047(2) 0.061(2) -0.0208(19) 0.003(2) 0.005(2)
F8 0.121(4) 0.0283(19) 0.095(3) 0.0043(19) 0.000(3) 0.004(2)
F9 0.087(3) 0.053(2) 0.062(2) 0.0251(18) 0.000(2) -0.0095(19)
F10 0.074(3) 0.047(2) 0.042(2) -0.0018(15) 0.0119(18) -0.0103(16)
F11 0.067(3) 0.094(3) 0.082(3) 0.034(2) -0.003(2) -0.005(2)
F12 0.145(5) 0.115(4) 0.079(3) 0.045(3) -0.010(3) 0.034(3)
F13 0.106(4) 0.166(5) 0.073(3) -0.012(3) -0.041(3) 0.089(4)
F14 0.040(2) 0.217(6) 0.084(3) -0.025(3) -0.006(2) 0.036(3)
F15 0.044(2) 0.114(4) 0.075(3) -0.001(3) 0.003(2) -0.001(2)
C1 0.042(3) 0.048(3) 0.031(3) -0.001(3) 0.005(2) -0.007(3)
C2 0.050(4) 0.043(3) 0.037(3) 0.000(3) 0.002(3) -0.002(3)
C3 0.074(5) 0.068(4) 0.038(4) 0.008(3) -0.003(3) -0.005(4)
C4 0.100(6) 0.104(6) 0.029(4) -0.009(4) -0.005(4) -0.010(5)
C5 0.098(6) 0.093(6) 0.050(5) -0.025(4) 0.003(4) 0.010(5)
C6 0.076(5) 0.060(4) 0.041(4) -0.012(3) -0.002(3) 0.011(3)
C7 0.038(3) 0.030(3) 0.043(3) -0.008(2) 0.003(3) 0.004(2)
C8 0.061(4) 0.042(4) 0.088(5) 0.014(3) 0.028(4) 0.015(3)
C9 0.089(6) 0.048(4) 0.126(7) 0.020(4) 0.037(5) 0.018(4)
C10 0.070(5) 0.050(4) 0.108(7) 0.000(4) -0.011(5) 0.029(4)
C11 0.038(4) 0.063(5) 0.169(9) -0.026(5) 0.014(5) 0.014(4)
C12 0.038(4) 0.050(4) 0.109(6) -0.010(4) 0.014(4) 0.007(3)
C13 0.037(3) 0.039(3) 0.033(3) 0.002(2) 0.007(2) 0.001(2)
C14 0.064(4) 0.050(4) 0.044(4) 0.008(3) 0.002(3) -0.012(3)
C15 0.062(4) 0.067(4) 0.040(3) 0.007(3) -0.007(3) -0.025(3)
C16 0.065(4) 0.065(4) 0.066(5) 0.001(4) 0.019(4) -0.021(4)
C17 0.057(4) 0.106(6) 0.046(4) 0.010(4) 0.013(3) -0.027(4)
C18 0.061(4) 0.083(5) 0.038(4) 0.004(3) 0.009(3) -0.020(4)
C19 0.027(3) 0.031(3) 0.020(2) 0.002(2) 0.001(2) 0.010(2)
C20 0.035(3) 0.033(3) 0.026(3) -0.002(2) 0.004(2) 0.002(2)
C21 0.045(3) 0.031(3) 0.037(3) 0.002(2) -0.003(3) 0.013(2)
C22 0.037(3) 0.041(3) 0.033(3) -0.006(2) 0.001(2) 0.005(2)
C23 0.025(3) 0.040(3) 0.038(3) -0.005(2) 0.003(2) -0.001(2)
C24 0.030(3) 0.031(3) 0.029(3) -0.001(2) 0.006(2) -0.003(2)
C25 0.032(3) 0.025(2) 0.030(3) -0.001(2) 0.002(2) 0.002(2)
C26 0.040(3) 0.030(3) 0.039(3) 0.006(2) 0.007(2) 0.006(2)
C27 0.035(3) 0.034(3) 0.066(4) 0.004(3) 0.003(3) -0.001(2)
C28 0.061(4) 0.038(3) 0.047(4) -0.007(3) -0.005(3) -0.010(3)
C29 0.059(4) 0.039(3) 0.036(3) -0.008(3) 0.001(3) -0.001(3)
C30 0.040(3) 0.031(3) 0.044(3) -0.001(3) 0.005(3) -0.001(2)
C31 0.035(3) 0.031(3) 0.036(3) 0.000(2) 0.006(2) 0.001(2)
C32 0.047(3) 0.037(3) 0.033(3) 0.002(2) 0.001(3) -0.004(3)
C33 0.055(4) 0.040(3) 0.048(4) -0.013(3) 0.001(3) -0.003(3)
C34 0.062(4) 0.029(3) 0.071(5) 0.005(3) 0.001(3) 0.001(3)
C35 0.048(3) 0.043(3) 0.051(4) 0.015(3) 0.001(3) -0.007(3)
C36 0.039(3) 0.037(3) 0.029(3) -0.001(2) 0.004(2) -0.005(2)
C37 0.044(3) 0.043(3) 0.045(3) -0.007(3) -0.008(3) 0.016(3)
C38 0.067(5) 0.058(4) 0.051(4) 0.004(3) -0.003(3) 0.023(3)
C39 0.079(6) 0.082(5) 0.053(5) 0.004(4) -0.007(4) 0.034(4)
C40 0.086(6) 0.101(6) 0.049(4) -0.011(4) -0.014(4) 0.063(5)
C41 0.042(4) 0.107(6) 0.061(5) -0.026(4) -0.012(3) 0.035(4)
C42 0.049(4) 0.071(5) 0.044(4) -0.011(3) 0.001(3) 0.014(3)
C43 0.082(5) 0.052(4) 0.057(4) 0.013(3) 0.013(4) 0.013(3)

loop_
_atom_type_symbol
_atom_type_description
_atom_type_scat_dispersion_real
_atom_type_scat_dispersion_imag
_atom_type_scat_source
C C 0.0033 0.0016 'International Tables Vol C Tables 4.2.6.8 and 6.1.1.4'
H H 0.0000 0.0000 'International Tables Vol C Tables 4.2.6.8 and 6.1.1.4'
F F 0.0171 0.0103 'International Tables Vol C Tables 4.2.6.8 and 6.1.1.4'
P P 0.1023 0.0942 'International Tables Vol C Tables 4.2.6.8 and 6.1.1.4'
Cl Cl 0.1484 0.1585 'International Tables Vol C Tables 4.2.6.8 and 6.1.1.4'
Au Au -2.0133 8.8022 'International Tables Vol C Tables 4.2.6.8 and 6.1.1.4'

loop_
_geom_angle_atom_site_label_1
_geom_angle_atom_site_label_2
_geom_angle_atom_site_label_3
_geom_angle
_geom_angle_site_symmetry_1
_geom_angle_site_symmetry_3
_geom_angle_publ_flag
C19 Au1 Cl2 87.89(13) . . ?
C19 Au1 P1 95.38(13) . . ?
Cl2 Au1 P1 172.98(5) . . ?
C19 Au1 Cl1 174.51(13) . . ?
Cl2 Au1 Cl1 88.81(5) . . ?
P1 Au1 Cl1 88.39(5) . . ?
C13 P1 C7 106.1(3) . . ?
C13 P1 C1 105.0(2) . . ?
C7 P1 C1 105.9(3) . . ?
C13 P1 Au1 110.42(17) . . ?
C7 P1 Au1 108.98(19) . . ?
C1 P1 Au1 119.50(19) . . ?
C2 C1 C6 119.5(5) . . ?
C2 C1 P1 121.0(4) . . ?
C6 C1 P1 119.1(5) . . ?
C3 C2 C1 120.6(6) . . ?
C3 C2 H2 119.7 . . ?
C1 C2 H2 119.7 . . ?
C2 C3 C4 119.2(7) . . ?
C2 C3 H3 120.4 . . ?
C4 C3 H3 120.4 . . ?
C5 C4 C3 120.5(7) . . ?
C5 C4 H4 119.8 . . ?
C3 C4 H4 119.8 . . ?
C4 C5 C6 120.6(7) . . ?
C4 C5 H5 119.7 . . ?
C6 C5 H5 119.7 . . ?
C1 C6 C5 119.6(6) . . ?
C1 C6 H6 120.2 . . ?
C5 C6 H6 120.2 . . ?
C12 C7 C8 119.3(5) . . ?
C12 C7 P1 121.3(5) . . ?
C8 C7 P1 119.4(4) . . ?
C9 C8 C7 119.9(6) . . ?
C9 C8 H8 120.0 . . ?
C7 C8 H8 120.0 . . ?
C10 C9 C8 120.4(7) . . ?
C10 C9 H9 119.8 . . ?
C8 C9 H9 119.8 . . ?
C11 C10 C9 120.5(7) . . ?
C11 C10 H10 119.7 . . ?
C9 C10 H10 119.7 . . ?
C10 C11 C12 120.0(7) . . ?
C10 C11 H11 120.0 . . ?
C12 C11 H11 120.0 . . ?
C7 C12 C11 119.8(7) . . ?
C7 C12 H12 120.1 . . ?
C11 C12 H12 120.1 . . ?
C14 C13 C18 117.5(5) . . ?
C14 C13 P1 120.7(4) . . ?
C18 C13 P1 121.8(4) . . ?
C15 C14 C13 121.0(6) . . ?
C15 C14 H14 119.5 . . ?
C13 C14 H14 119.5 . . ?
C16 C15 C14 120.0(6) . . ?
C16 C15 H15 120.0 . . ?
C14 C15 H15 120.0 . . ?
C15 C16 C17 120.3(6) . . ?
C15 C16 H16 119.8 . . ?
C17 C16 H16 119.8 . . ?
C18 C17 C16 119.9(6) . . ?
C18 C17 H17 120.1 . . ?
C16 C17 H17 120.1 . . ?
C17 C18 C13 121.2(6) . . ?
C17 C18 H18 119.4 . . ?
C13 C18 H18 119.4 . . ?
C20 C19 C24 119.3(4) . . ?
C20 C19 Au1 119.4(3) . . ?
C24 C19 Au1 121.2(3) . . ?
C21 C20 C19 119.9(4) . . ?
C21 C20 C25 117.0(4) . . ?
C19 C20 C25 123.1(4) . . ?
C20 C21 C22 121.5(5) . . ?
C20 C21 H21 119.2 . . ?
C22 C21 H21 119.2 . . ?
C23 C22 C21 118.1(5) . . ?
C23 C22 C37 122.4(5) . . ?
C21 C22 C37 119.5(5) . . ?
C22 C23 C24 122.4(5) . . ?
C22 C23 H23 118.8 . . ?
C24 C23 H23 118.8 . . ?
C23 C24 C19 118.4(4) . . ?
C23 C24 C31 118.1(4) . . ?
C19 C24 C31 123.4(4) . . ?
C30 C25 C26 115.3(5) . . ?
C30 C25 C20 121.9(4) . . ?
C26 C25 C20 122.8(4) . . ?
F1 C26 C27 117.4(5) . . ?
F1 C26 C25 118.5(5) . . ?
C27 C26 C25 124.0(5) . . ?
F2 C27 C28 120.3(5) . . ?
F2 C27 C26 120.6(6) . . ?
C28 C27 C26 119.1(6) . . ?
F3 C28 C27 121.0(6) . . ?
F3 C28 C29 119.8(6) . . ?
C27 C28 C29 119.3(5) . . ?
F4 C29 C28 119.9(5) . . ?
F4 C29 C30 119.7(5) . . ?
C28 C29 C30 120.3(5) . . ?
F5 C30 C25 119.5(5) . . ?
F5 C30 C29 118.6(5) . . ?
C25 C30 C29 121.9(5) . . ?
C32 C31 C36 115.0(5) . . ?
C32 C31 C24 121.7(5) . . ?
C36 C31 C24 123.2(5) . . ?
F6 C32 C33 116.7(5) . . ?
F6 C32 C31 120.1(5) . . ?
C33 C32 C31 123.2(5) . . ?
F7 C33 C32 121.0(5) . . ?
F7 C33 C34 119.1(5) . . ?
C32 C33 C34 119.9(5) . . ?
F8 C34 C35 119.9(6) . . ?
F8 C34 C33 120.6(6) . . ?
C35 C34 C33 119.5(5) . . ?
F9 C35 C34 120.1(5) . . ?
F9 C35 C36 120.6(5) . . ?
C34 C35 C36 119.3(5) . . ?
F10 C36 C31 120.5(5) . . ?
F10 C36 C35 116.5(5) . . ?
C31 C36 C35 123.0(5) . . ?
C42 C37 C38 116.7(6) . . ?
C42 C37 C22 122.7(6) . . ?
C38 C37 C22 120.6(6) . . ?
F11 C38 C39 117.8(7) . . ?
F11 C38 C37 120.2(5) . . ?
C39 C38 C37 122.0(7) . . ?
F12 C39 C40 120.3(7) . . ?
F12 C39 C38 120.8(8) . . ?
C40 C39 C38 119.0(8) . . ?
C39 C40 F13 120.3(9) . . ?
C39 C40 C41 121.9(7) . . ?
F13 C40 C41 117.8(9) . . ?
F14 C41 C40 121.8(7) . . ?
F14 C41 C42 120.2(8) . . ?
C40 C41 C42 118.0(7) . . ?
F15 C42 C37 119.7(5) . . ?
F15 C42 C41 117.9(6) . . ?
C37 C42 C41 122.4(7) . . ?
Cl3 C43 Cl5 110.5(4) . . ?
Cl3 C43 Cl4 110.6(4) . . ?
Cl5 C43 Cl4 110.2(4) . . ?
Cl3 C43 H43 108.5 . . ?
Cl5 C43 H43 108.5 . . ?
Cl4 C43 H43 108.5 . . ?

loop_
_geom_bond_atom_site_label_1
_geom_bond_atom_site_label_2
_geom_bond_distance
_geom_bond_site_symmetry_2
_geom_bond_publ_flag
Au1 C19 2.047(4) . ?
Au1 Cl2 2.3266(13) . ?
Au1 P1 2.3385(14) . ?
Au1 Cl1 2.3517(13) . ?
Cl3 C43 1.732(7) . ?
Cl4 C43 1.746(8) . ?
Cl5 C43 1.744(8) . ?
P1 C13 1.811(5) . ?
P1 C7 1.813(5) . ?
P1 C1 1.819(5) . ?
F1 C26 1.359(6) . ?
F2 C27 1.341(7) . ?
F3 C28 1.330(6) . ?
F4 C29 1.343(6) . ?
F5 C30 1.323(6) . ?
F6 C32 1.340(6) . ?
F7 C33 1.342(6) . ?
F8 C34 1.344(6) . ?
F9 C35 1.337(6) . ?
F10 C36 1.337(6) . ?
F11 C38 1.329(8) . ?
F12 C39 1.334(9) . ?
F13 C40 1.358(8) . ?
F14 C41 1.328(9) . ?
F15 C42 1.345(8) . ?
C1 C2 1.385(8) . ?
C1 C6 1.386(8) . ?
C2 C3 1.381(8) . ?
C2 H2 0.9300 . ?
C3 C4 1.390(10) . ?
C3 H3 0.9300 . ?
C4 C5 1.358(10) . ?
C4 H4 0.9300 . ?
C5 C6 1.388(9) . ?
C5 H5 0.9300 . ?
C6 H6 0.9300 . ?
C7 C12 1.356(8) . ?
C7 C8 1.378(8) . ?
C8 C9 1.361(9) . ?
C8 H8 0.9300 . ?
C9 C10 1.351(10) . ?
C9 H9 0.9300 . ?
C10 C11 1.339(11) . ?
C10 H10 0.9300 . ?
C11 C12 1.390(9) . ?
C11 H11 0.9300 . ?
C12 H12 0.9300 . ?
C13 C14 1.390(8) . ?
C13 C18 1.393(8) . ?
C14 C15 1.368(8) . ?
C14 H14 0.9300 . ?
C15 C16 1.362(8) . ?
C15 H15 0.9300 . ?
C16 C17 1.373(9) . ?
C16 H16 0.9300 . ?
C17 C18 1.360(9) . ?
C17 H17 0.9300 . ?
C18 H18 0.9300 . ?
C19 C20 1.401(6) . ?
C19 C24 1.415(7) . ?
C20 C21 1.384(7) . ?
C20 C25 1.485(7) . ?
C21 C22 1.391(7) . ?
C21 H21 0.9300 . ?
C22 C23 1.385(7) . ?
C22 C37 1.491(7) . ?
C23 C24 1.394(7) . ?
C23 H23 0.9300 . ?
C24 C31 1.485(6) . ?
C25 C30 1.380(7) . ?
C25 C26 1.382(7) . ?
C26 C27 1.369(8) . ?
C27 C28 1.364(9) . ?
C28 C29 1.374(8) . ?
C29 C30 1.384(8) . ?
C31 C32 1.383(7) . ?
C31 C36 1.385(7) . ?
C32 C33 1.374(8) . ?
C33 C34 1.375(8) . ?
C34 C35 1.364(9) . ?
C35 C36 1.396(7) . ?
C37 C42 1.366(9) . ?
C37 C38 1.395(9) . ?
C38 C39 1.373(9) . ?
C39 C40 1.355(12) . ?
C40 C41 1.368(12) . ?
C41 C42 1.393(9) . ?
C43 H43 0.9800 . ?

loop_
_geom_torsion_atom_site_label_1
_geom_torsion_atom_site_label_2
_geom_torsion_atom_site_label_3
_geom_torsion_atom_site_label_4
_geom_torsion
_geom_torsion_site_symmetry_1
_geom_torsion_site_symmetry_2
_geom_torsion_site_symmetry_3
_geom_torsion_site_symmetry_4
_geom_torsion_publ_flag
C13 P1 C1 C2 -70.8(5) . . . . ?
C7 P1 C1 C2 177.1(5) . . . . ?
Au1 P1 C1 C2 53.7(5) . . . . ?
C13 P1 C1 C6 102.0(5) . . . . ?
C7 P1 C1 C6 -10.0(6) . . . . ?
Au1 P1 C1 C6 -133.4(5) . . . . ?
C6 C1 C2 C3 -0.4(9) . . . . ?
P1 C1 C2 C3 172.5(5) . . . . ?
C1 C2 C3 C4 0.4(10) . . . . ?
C2 C3 C4 C5 0.0(12) . . . . ?
C3 C4 C5 C6 -0.5(13) . . . . ?
C2 C1 C6 C5 -0.1(10) . . . . ?
P1 C1 C6 C5 -173.1(6) . . . . ?
C4 C5 C6 C1 0.5(13) . . . . ?
C13 P1 C7 C12 -17.0(6) . . . . ?
C1 P1 C7 C12 94.3(6) . . . . ?
Au1 P1 C7 C12 -135.9(5) . . . . ?
C13 P1 C7 C8 163.1(5) . . . . ?
C1 P1 C7 C8 -85.5(5) . . . . ?
Au1 P1 C7 C8 44.2(5) . . . . ?
C12 C7 C8 C9 1.3(11) . . . . ?
P1 C7 C8 C9 -178.9(6) . . . . ?
C7 C8 C9 C10 -0.5(13) . . . . ?
C8 C9 C10 C11 -1.1(14) . . . . ?
C9 C10 C11 C12 1.9(14) . . . . ?
C8 C7 C12 C11 -0.5(11) . . . . ?
P1 C7 C12 C11 179.7(6) . . . . ?
C10 C11 C12 C7 -1.1(13) . . . . ?
C7 P1 C13 C14 -67.6(5) . . . . ?
C1 P1 C13 C14 -179.5(5) . . . . ?
Au1 P1 C13 C14 50.4(5) . . . . ?
C7 P1 C13 C18 111.9(5) . . . . ?
C1 P1 C13 C18 -0.1(6) . . . . ?
Au1 P1 C13 C18 -130.2(5) . . . . ?
C18 C13 C14 C15 -1.6(9) . . . . ?
P1 C13 C14 C15 177.8(5) . . . . ?
C13 C14 C15 C16 2.8(10) . . . . ?
C14 C15 C16 C17 -1.9(11) . . . . ?
C15 C16 C17 C18 -0.2(12) . . . . ?
C16 C17 C18 C13 1.4(11) . . . . ?
C14 C13 C18 C17 -0.5(10) . . . . ?
P1 C13 C18 C17 -179.9(6) . . . . ?
C24 C19 C20 C21 -6.0(7) . . . . ?
Au1 C19 C20 C21 174.9(4) . . . . ?
C24 C19 C20 C25 171.9(4) . . . . ?
Au1 C19 C20 C25 -7.2(6) . . . . ?
C19 C20 C21 C22 0.3(8) . . . . ?
C25 C20 C21 C22 -177.8(5) . . . . ?
C20 C21 C22 C23 4.6(8) . . . . ?
C20 C21 C22 C37 -173.3(5) . . . . ?
C21 C22 C23 C24 -3.8(8) . . . . ?
C37 C22 C23 C24 174.0(5) . . . . ?
C22 C23 C24 C19 -1.8(8) . . . . ?
C22 C23 C24 C31 -179.7(5) . . . . ?
C20 C19 C24 C23 6.7(7) . . . . ?
Au1 C19 C24 C23 -174.2(4) . . . . ?
C20 C19 C24 C31 -175.5(5) . . . . ?
Au1 C19 C24 C31 3.6(7) . . . . ?
C21 C20 C25 C30 70.5(6) . . . . ?
C19 C20 C25 C30 -107.5(6) . . . . ?
C21 C20 C25 C26 -107.4(6) . . . . ?
C19 C20 C25 C26 74.6(6) . . . . ?
C30 C25 C26 F1 -176.1(4) . . . . ?
C20 C25 C26 F1 1.9(7) . . . . ?
C30 C25 C26 C27 3.4(7) . . . . ?
C20 C25 C26 C27 -178.5(5) . . . . ?
F1 C26 C27 F2 -2.0(8) . . . . ?
C25 C26 C27 F2 178.5(5) . . . . ?
F1 C26 C27 C28 177.6(5) . . . . ?
C25 C26 C27 C28 -2.0(8) . . . . ?
F2 C27 C28 F3 -0.2(9) . . . . ?
C26 C27 C28 F3 -179.7(5) . . . . ?
F2 C27 C28 C29 179.3(5) . . . . ?
C26 C27 C28 C29 -0.2(9) . . . . ?
F3 C28 C29 F4 2.3(9) . . . . ?
C27 C28 C29 F4 -177.2(5) . . . . ?
F3 C28 C29 C30 -179.7(6) . . . . ?
C27 C28 C29 C30 0.8(9) . . . . ?
C26 C25 C30 F5 179.0(5) . . . . ?
C20 C25 C30 F5 1.0(8) . . . . ?
C26 C25 C30 C29 -2.8(8) . . . . ?
C20 C25 C30 C29 179.2(5) . . . . ?
F4 C29 C30 F5 -3.0(8) . . . . ?
C28 C29 C30 F5 179.0(5) . . . . ?
F4 C29 C30 C25 178.8(5) . . . . ?
C28 C29 C30 C25 0.8(9) . . . . ?
C23 C24 C31 C32 51.0(7) . . . . ?
C19 C24 C31 C32 -126.8(6) . . . . ?
C23 C24 C31 C36 -125.1(6) . . . . ?
C19 C24 C31 C36 57.1(7) . . . . ?
C36 C31 C32 F6 176.9(5) . . . . ?
C24 C31 C32 F6 0.5(8) . . . . ?
C36 C31 C32 C33 -4.4(8) . . . . ?
C24 C31 C32 C33 179.2(5) . . . . ?
F6 C32 C33 F7 1.6(8) . . . . ?
C31 C32 C33 F7 -177.1(5) . . . . ?
F6 C32 C33 C34 -179.5(5) . . . . ?
C31 C32 C33 C34 1.9(9) . . . . ?
F7 C33 C34 F8 -0.5(9) . . . . ?
C32 C33 C34 F8 -179.4(6) . . . . ?
F7 C33 C34 C35 -179.7(6) . . . . ?
C32 C33 C34 C35 1.3(9) . . . . ?
F8 C34 C35 F9 -0.8(9) . . . . ?
C33 C34 C35 F9 178.5(5) . . . . ?
F8 C34 C35 C36 179.1(5) . . . . ?
C33 C34 C35 C36 -1.6(9) . . . . ?
C32 C31 C36 F10 -174.4(5) . . . . ?
C24 C31 C36 F10 1.9(8) . . . . ?
C32 C31 C36 C35 4.1(8) . . . . ?
C24 C31 C36 C35 -179.6(5) . . . . ?
F9 C35 C36 F10 -2.7(8) . . . . ?
C34 C35 C36 F10 177.4(5) . . . . ?
F9 C35 C36 C31 178.7(5) . . . . ?
C34 C35 C36 C31 -1.2(9) . . . . ?
C23 C22 C37 C42 57.4(8) . . . . ?
C21 C22 C37 C42 -124.8(6) . . . . ?
C23 C22 C37 C38 -122.7(6) . . . . ?
C21 C22 C37 C38 55.1(8) . . . . ?
C42 C37 C38 F11 -178.0(6) . . . . ?
C22 C37 C38 F11 2.2(9) . . . . ?
C42 C37 C38 C39 0.1(10) . . . . ?
C22 C37 C38 C39 -179.7(6) . . . . ?
F11 C38 C39 F12 -0.7(11) . . . . ?
C37 C38 C39 F12 -178.8(7) . . . . ?
F11 C38 C39 C40 179.0(7) . . . . ?
C37 C38 C39 C40 0.8(11) . . . . ?
F12 C39 C40 F13 -1.6(12) . . . . ?
C38 C39 C40 F13 178.8(6) . . . . ?
F12 C39 C40 C41 178.5(7) . . . . ?
C38 C39 C40 C41 -1.2(12) . . . . ?
C39 C40 C41 F14 -178.9(6) . . . . ?
F13 C40 C41 F14 1.1(11) . . . . ?
C39 C40 C41 C42 0.7(12) . . . . ?
F13 C40 C41 C42 -179.3(5) . . . . ?
C38 C37 C42 F15 -179.7(6) . . . . ?
C22 C37 C42 F15 0.2(9) . . . . ?
C38 C37 C42 C41 -0.7(9) . . . . ?
C22 C37 C42 C41 179.2(6) . . . . ?
F14 C41 C42 F15 -1.2(9) . . . . ?
C40 C41 C42 F15 179.3(6) . . . . ?
F14 C41 C42 C37 179.9(6) . . . . ?
C40 C41 C42 C37 0.3(10) . . . . ?
